data_2019535
loop_
_publ_author_name
'Zhou, Yu-Jun'
'Lv, Jing'
'Yu, Kai'
'Ma, Jian-Ping'
'Guo, Dian-Shun'

_publ_section_title
;
 Supramolecular structures in three thiouracil derivatives:
 5,6-trimethylene-2-sulfanylidene-1,2-dihydropyrimidin-4(3<i>H</i>)-one,
 2-(4-fluorobenzylsulfanyl)-5,6-trimethylenepyrimidin-4(3<i>H</i>)-one and
 methyl
 2-{[2-(4-fluorobenzylsulfanyl)-5,6-trimethylenepyrimidin-4-yl]oxy}acetate
;
_journal_coeditor_code SF3223
_journal_issue 4
_journal_name_full 'Acta Crystallographica Section C'
_journal_page_first 416
_journal_page_last 420
_journal_paper_doi 10.1107/S2053229614006111
_journal_volume 70
_journal_year 2014
_chemical_formula_iupac 'C17 H17 F N2 O3 S'
_chemical_formula_moiety 'C17 H17 F N2 O3 S'
_chemical_formula_sum 'C17 H17 F N2 O3 S'
_chemical_formula_weight 348.39
_chemical_name_common
;
2-(4-Fluorobenzylsulfanyl)-4-(methoxycarboxymethoxy)-5,6-trimethylenepyrimidine
;
_chemical_name_systematic
'Methyl 2-({2-[(4-fluorobenzyl)sulfanyl]-6,7-dihydro-5<i>H</i>-cyclopenta[<i>d</i>]pyrimidin-4-yl}oxy)acetate'
_space_group_IT_number 9
_symmetry_cell_setting monoclinic
_symmetry_space_group_name_Hall 'I -2ya'
_symmetry_space_group_name_H-M 'I 1 a 1'
_atom_sites_solution_hydrogens difmap
_atom_sites_solution_primary direct
_atom_sites_solution_secondary difmap
_audit_creation_method SHELXL97
_cell_angle_alpha 90.00
_cell_angle_beta 102.045(7)
_cell_angle_gamma 90.00
_cell_formula_units_Z 8
_cell_length_a 17.1673(12)
_cell_length_b 8.1187(5)
_cell_length_c 23.7393(16)
_cell_measurement_reflns_used 4673
_cell_measurement_temperature 99.95(13)
_cell_measurement_theta_max 28.1270
_cell_measurement_theta_min 3.6350
_cell_volume 3235.8(4)
_computing_cell_refinement 'CrysAlis PRO (Agilent, 2012)'
_computing_data_collection 'CrysAlis PRO (Agilent, 2012)'
_computing_data_reduction 'CrysAlis PRO (Agilent, 2012)'
_computing_molecular_graphics 'SHELXTL (Sheldrick, 2008)'
_computing_publication_material 'SHELXTL (Sheldrick, 2008)'
_computing_structure_refinement 'SHELXS97 (Sheldrick, 2008)'
_computing_structure_solution 'SHELXS97 (Sheldrick, 2008)'
_diffrn_ambient_temperature 99.95(13)
_diffrn_detector_area_resol_mean 16.0793
_diffrn_measured_fraction_theta_full 0.998
_diffrn_measured_fraction_theta_max 0.998
_diffrn_measurement_device_type 'Agilent SuperNova Dual diffractometer (Cu at zero) with Eos detector'
_diffrn_measurement_method \w
_diffrn_radiation_monochromator mirror
_diffrn_radiation_source 'SuperNova (Mo) X-ray Source'
_diffrn_radiation_type MoK\a
_diffrn_radiation_wavelength 0.71073
_diffrn_reflns_av_R_equivalents 0.0409
_diffrn_reflns_av_sigmaI/netI 0.0628
_diffrn_reflns_limit_h_max 20
_diffrn_reflns_limit_h_min -20
_diffrn_reflns_limit_k_max 9
_diffrn_reflns_limit_k_min -9
_diffrn_reflns_limit_l_max 28
_diffrn_reflns_limit_l_min -24
_diffrn_reflns_number 11191
_diffrn_reflns_theta_full 25.00
_diffrn_reflns_theta_max 25.00
_diffrn_reflns_theta_min 3.1199
_diffrn_standards_decay_% 0
_diffrn_standards_interval_count 1
_diffrn_standards_interval_time 5
_exptl_absorpt_coefficient_mu 0.229
_exptl_absorpt_correction_T_max 0.9797
_exptl_absorpt_correction_T_min 0.9408
_exptl_absorpt_correction_type multi-scan
_exptl_absorpt_process_details '(SADABS; Bruker, 1999)'
_exptl_crystal_colour colourless
_exptl_crystal_density_diffrn 1.430
_exptl_crystal_density_method 'not measured'
_exptl_crystal_description block
_exptl_crystal_F_000 1456
_exptl_crystal_size_max 0.27
_exptl_crystal_size_mid 0.10
_exptl_crystal_size_min 0.09
_refine_diff_density_max 0.223
_refine_diff_density_min -0.197
_refine_ls_abs_structure_details 'Flack (1983), with 2105 Friedel pairs'
_refine_ls_abs_structure_Flack -0.10(6)
_refine_ls_extinction_method none
_refine_ls_goodness_of_fit_ref 1.048
_refine_ls_hydrogen_treatment constr
_refine_ls_matrix_type full
_refine_ls_number_parameters 435
_refine_ls_number_reflns 4963
_refine_ls_number_restraints 2
_refine_ls_restrained_S_all 1.047
_refine_ls_R_factor_all 0.0409
_refine_ls_R_factor_gt 0.0364
_refine_ls_shift/su_max 0.001
_refine_ls_shift/su_mean 0.000
_refine_ls_structure_factor_coef Fsqd
_refine_ls_weighting_details 'calc w=1/[\s^2^(Fo^2^)+(0.0350P)^2^+1.9371P] where P=(Fo^2^+2Fc^2^)/3'
_refine_ls_weighting_scheme calc
_refine_ls_wR_factor_gt 0.0823
_refine_ls_wR_factor_ref 0.0864
_reflns_number_gt 4626
_reflns_number_total 4963
_reflns_threshold_expression I>2\s(I)
_cod_data_source_file sf3223sup1.cif
_cod_data_source_block 3
_cod_original_sg_symbol_H-M 'I a'
_cod_database_code 2019535
_cod_database_fobs_code 2019535

loop_
_symmetry_equiv_pos_as_xyz
'x, y, z'
'x+1/2, -y, z'
'x+1/2, y+1/2, z+1/2'
'x+1, -y+1/2, z+1/2'

loop_
_atom_site_type_symbol
_atom_site_label
_atom_site_fract_x
_atom_site_fract_y
_atom_site_fract_z
_atom_site_U_iso_or_equiv
_atom_site_adp_type
_atom_site_calc_flag
_atom_site_refinement_flags
_atom_site_occupancy
_atom_site_symmetry_multiplicity
C C1 0.21470(19) 0.1380(4) 0.20284(14) 0.0225(7) Uani d . 1 1
H H1 0.2045 0.0588 0.2287 0.027 Uiso calc R 1 1
C C2 0.28026(19) 0.2388(4) 0.21629(14) 0.0222(8) Uani d . 1 1
C C3 0.29961(19) 0.3535(4) 0.17877(14) 0.0220(7) Uani d . 1 1
H H3 0.3460 0.4157 0.1883 0.026 Uiso calc R 1 1
C C4 0.24740(18) 0.3724(4) 0.12634(14) 0.0218(7) Uani d . 1 1
H H4 0.2583 0.4512 0.1006 0.026 Uiso calc R 1 1
C C5 0.17961(18) 0.2774(4) 0.11113(13) 0.0182(7) Uani d . 1 1
C C6 0.16405(19) 0.1582(4) 0.14935(13) 0.0218(7) Uani d . 1 1
H H6 0.1194 0.0913 0.1391 0.026 Uiso calc R 1 1
C C7 0.1210(2) 0.3136(4) 0.05605(13) 0.0248(8) Uani d . 1 1
H H7A 0.1391 0.4081 0.0374 0.030 Uiso calc R 1 1
H H7B 0.0698 0.3410 0.0648 0.030 Uiso calc R 1 1
C C8 0.03745(18) 0.2199(4) -0.05020(13) 0.0167(7) Uani d . 1 1
C C9 -0.05422(17) 0.1735(4) -0.13121(13) 0.0167(7) Uani d . 1 1
C C10 -0.10355(18) 0.0763(4) -0.17947(13) 0.0223(7) Uani d . 1 1
H H10A -0.1253 -0.0215 -0.1651 0.027 Uiso calc R 1 1
H H10B -0.0723 0.0438 -0.2073 0.027 Uiso calc R 1 1
C C11 -0.17036(19) 0.1973(4) -0.20645(15) 0.0262(8) Uani d . 1 1
H H11A -0.2186 0.1741 -0.1927 0.031 Uiso calc R 1 1
H H11B -0.1819 0.1880 -0.2481 0.031 Uiso calc R 1 1
C C12 -0.13894(18) 0.3723(4) -0.18759(13) 0.0195(7) Uani d . 1 1
H H12A -0.1176 0.4261 -0.2176 0.023 Uiso calc R 1 1
H H12B -0.1806 0.4405 -0.1778 0.023 Uiso calc R 1 1
C C13 -0.07442(18) 0.3377(4) -0.13544(13) 0.0160(7) Uani d . 1 1
C C14 -0.03054(17) 0.4400(4) -0.09388(13) 0.0156(7) Uani d . 1 1
C C15 0.00792(19) 0.7034(4) -0.05520(13) 0.0199(7) Uani d . 1 1
H H15A -0.0013 0.8185 -0.0655 0.024 Uiso calc R 1 1
H H15B 0.0625 0.6779 -0.0571 0.024 Uiso calc R 1 1
C C16 -0.00156(18) 0.6804(4) 0.00579(14) 0.0205(7) Uani d . 1 1
C C17 -0.0822(2) 0.5838(5) 0.06712(16) 0.0402(10) Uani d . 1 1
H H17A -0.0333 0.5459 0.0909 0.060 Uiso calc R 1 1
H H17B -0.1229 0.5022 0.0664 0.060 Uiso calc R 1 1
H H17C -0.0981 0.6849 0.0824 0.060 Uiso calc R 1 1
C C18 0.40573(18) 0.5883(4) 0.55432(14) 0.0238(8) Uani d . 1 1
H H18 0.4576 0.5581 0.5530 0.029 Uiso calc R 1 1
C C19 0.3522(2) 0.6309(4) 0.50363(14) 0.0276(8) Uani d . 1 1
H H19 0.3677 0.6292 0.4684 0.033 Uiso calc R 1 1
C C20 0.27613(19) 0.6754(4) 0.50697(14) 0.0252(8) Uani d . 1 1
C C21 0.25058(19) 0.6796(4) 0.55778(14) 0.0234(7) Uani d . 1 1
H H21 0.1986 0.7097 0.5587 0.028 Uiso calc R 1 1
C C22 0.30419(18) 0.6377(4) 0.60767(14) 0.0217(7) Uani d . 1 1
H H22 0.2880 0.6408 0.6427 0.026 Uiso calc R 1 1
C C23 0.38193(18) 0.5909(4) 0.60669(13) 0.0181(7) Uani d . 1 1
C C24 0.43988(18) 0.5524(4) 0.66213(13) 0.0199(7) Uani d . 1 1
H H24A 0.4828 0.4835 0.6548 0.024 Uiso calc R 1 1
H H24B 0.4132 0.4953 0.6886 0.024 Uiso calc R 1 1
C C25 0.54640(18) 0.6922(4) 0.75604(13) 0.0170(7) Uani d . 1 1
C C26 0.64246(18) 0.7711(4) 0.83052(13) 0.0169(7) Uani d . 1 1
C C27 0.69764(18) 0.8875(4) 0.86910(14) 0.0223(7) Uani d . 1 1
H H27A 0.6692 0.9519 0.8927 0.027 Uiso calc R 1 1
H H27B 0.7238 0.9614 0.8468 0.027 Uiso calc R 1 1
C C28 0.75793(19) 0.7705(4) 0.90623(14) 0.0228(7) Uani d . 1 1
H H28A 0.7729 0.8114 0.9454 0.027 Uiso calc R 1 1
H H28B 0.8056 0.7610 0.8905 0.027 Uiso calc R 1 1
C C29 0.71609(18) 0.6010(4) 0.90521(13) 0.0181(7) Uani d . 1 1
H H29A 0.7527 0.5112 0.9032 0.022 Uiso calc R 1 1
H H29B 0.6929 0.5863 0.9388 0.022 Uiso calc R 1 1
C C30 0.65276(17) 0.6128(4) 0.85085(12) 0.0149(6) Uani d . 1 1
C C31 0.60214(17) 0.4957(4) 0.81968(12) 0.0155(6) Uani d . 1 1
C C32 0.54546(18) 0.2293(3) 0.80889(13) 0.0172(7) Uani d . 1 1
H H32A 0.4937 0.2775 0.8087 0.021 Uiso calc R 1 1
H H32B 0.5486 0.1266 0.8301 0.021 Uiso calc R 1 1
C C33 0.55050(18) 0.1914(4) 0.74823(13) 0.0181(7) Uani d . 1 1
C C34 0.6332(2) 0.1560(5) 0.68240(15) 0.0320(9) Uani d . 1 1
H H34A 0.6188 0.0420 0.6767 0.048 Uiso calc R 1 1
H H34B 0.6874 0.1708 0.6790 0.048 Uiso calc R 1 1
H H34C 0.5989 0.2215 0.6538 0.048 Uiso calc R 1 1
F F1 0.32910(12) 0.2242(2) 0.26924(8) 0.0339(5) Uani d . 1 1
F F2 0.22359(12) 0.7157(3) 0.45756(8) 0.0388(6) Uani d . 1 1
N N1 0.00167(15) 0.1080(3) -0.08859(11) 0.0179(6) Uani d . 1 1
N N2 0.02476(14) 0.3824(3) -0.05073(10) 0.0161(5) Uani d . 1 1
N N3 0.54940(14) 0.5329(3) 0.77156(10) 0.0146(5) Uani d . 1 1
N N4 0.58912(15) 0.8169(3) 0.78335(11) 0.0187(6) Uani d . 1 1
O O1 -0.04463(12) 0.6041(2) -0.09712(8) 0.0188(5) Uani d . 1 1
O O2 0.04824(13) 0.7258(3) 0.04617(9) 0.0275(6) Uani d . 1 1
O O3 -0.07075(12) 0.6113(3) 0.00919(9) 0.0267(5) Uani d . 1 1
O O4 0.60580(12) 0.3390(2) 0.83909(8) 0.0170(5) Uani d . 1 1
O O5 0.49369(12) 0.1472(3) 0.71212(9) 0.0211(5) Uani d . 1 1
O O6 0.62454(12) 0.2068(3) 0.73917(9) 0.0208(5) Uani d . 1 1
S S1 0.10930(4) 0.13797(9) 0.00721(3) 0.02091(18) Uani d . 1 1
S S2 0.47869(5) 0.75022(9) 0.69228(3) 0.01879(17) Uani d . 1 1

loop_
_atom_site_aniso_label
_atom_site_aniso_U_11
_atom_site_aniso_U_22
_atom_site_aniso_U_33
_atom_site_aniso_U_12
_atom_site_aniso_U_13
_atom_site_aniso_U_23
C1 0.0290(18) 0.0184(17) 0.0214(17) 0.0046(14) 0.0082(14) 0.0016(13)
C2 0.0250(18) 0.0188(17) 0.0191(17) 0.0081(14) -0.0037(14) -0.0025(13)
C3 0.0146(15) 0.0191(17) 0.031(2) -0.0012(13) 0.0014(14) -0.0007(14)
C4 0.0221(17) 0.0190(17) 0.0256(18) 0.0047(14) 0.0081(14) 0.0061(14)
C5 0.0173(16) 0.0194(16) 0.0184(17) 0.0065(13) 0.0048(13) -0.0053(13)
C6 0.0185(16) 0.0238(18) 0.0231(17) -0.0003(14) 0.0046(14) -0.0036(14)
C7 0.0297(18) 0.0188(17) 0.0236(19) 0.0051(15) 0.0002(15) -0.0016(14)
C8 0.0161(15) 0.0147(16) 0.0195(17) 0.0025(13) 0.0040(13) 0.0008(13)
C9 0.0150(15) 0.0191(17) 0.0171(16) 0.0002(13) 0.0060(13) 0.0008(13)
C10 0.0240(17) 0.0175(17) 0.0241(18) -0.0020(13) 0.0019(14) -0.0012(13)
C11 0.0219(17) 0.0218(18) 0.031(2) -0.0043(15) -0.0023(15) 0.0008(16)
C12 0.0207(16) 0.0171(16) 0.0212(18) 0.0045(14) 0.0051(14) -0.0009(13)
C13 0.0182(16) 0.0150(16) 0.0163(16) -0.0012(13) 0.0074(13) 0.0023(13)
C14 0.0208(16) 0.0129(16) 0.0150(16) 0.0012(13) 0.0081(13) 0.0042(12)
C15 0.0290(18) 0.0134(16) 0.0175(17) -0.0021(13) 0.0055(14) -0.0012(12)
C16 0.0252(18) 0.0136(16) 0.0219(18) 0.0035(14) 0.0029(15) 0.0020(14)
C17 0.045(2) 0.048(3) 0.037(2) -0.013(2) 0.0316(19) -0.0068(18)
C18 0.0213(17) 0.0235(18) 0.0263(19) -0.0028(14) 0.0047(15) -0.0029(14)
C19 0.039(2) 0.0278(19) 0.0170(18) -0.0081(16) 0.0071(16) -0.0040(14)
C20 0.031(2) 0.0181(18) 0.0219(19) -0.0049(15) -0.0060(16) 0.0018(14)
C21 0.0193(16) 0.0188(16) 0.0297(19) -0.0016(14) -0.0008(14) -0.0033(14)
C22 0.0229(17) 0.0215(18) 0.0220(18) -0.0044(14) 0.0079(14) -0.0027(13)
C23 0.0222(16) 0.0127(16) 0.0180(17) -0.0020(13) 0.0009(13) -0.0015(12)
C24 0.0218(16) 0.0140(16) 0.0229(17) -0.0018(13) 0.0023(14) -0.0011(13)
C25 0.0173(16) 0.0170(16) 0.0176(16) -0.0003(14) 0.0059(13) -0.0002(13)
C26 0.0170(16) 0.0160(16) 0.0180(17) -0.0004(13) 0.0046(13) -0.0028(13)
C27 0.0229(17) 0.0199(17) 0.0220(17) -0.0052(14) -0.0003(14) -0.0031(14)
C28 0.0209(17) 0.0235(18) 0.0226(18) -0.0036(14) 0.0013(14) -0.0057(14)
C29 0.0174(15) 0.0197(17) 0.0169(16) 0.0009(13) 0.0025(13) -0.0003(13)
C30 0.0135(15) 0.0174(16) 0.0153(16) -0.0004(12) 0.0064(13) -0.0044(12)
C31 0.0187(15) 0.0146(15) 0.0149(15) 0.0012(13) 0.0074(13) -0.0004(12)
C32 0.0206(16) 0.0102(15) 0.0201(16) -0.0018(13) 0.0023(13) 0.0012(12)
C33 0.0207(17) 0.0087(15) 0.0247(18) 0.0026(13) 0.0040(15) 0.0015(13)
C34 0.0272(18) 0.044(2) 0.0274(19) -0.0014(17) 0.0107(16) -0.0130(16)
F1 0.0445(12) 0.0253(11) 0.0238(11) 0.0005(9) -0.0116(9) 0.0018(8)
F2 0.0481(13) 0.0299(12) 0.0280(12) -0.0036(10) -0.0160(10) 0.0066(9)
N1 0.0192(13) 0.0149(14) 0.0186(14) 0.0012(11) 0.0019(11) 0.0039(11)
N2 0.0201(13) 0.0142(13) 0.0143(13) 0.0002(11) 0.0047(11) 0.0011(10)
N3 0.0169(13) 0.0093(12) 0.0180(14) -0.0010(10) 0.0041(11) -0.0014(10)
N4 0.0182(13) 0.0165(14) 0.0208(14) -0.0024(11) 0.0024(11) -0.0016(11)
O1 0.0276(12) 0.0118(11) 0.0159(11) 0.0033(9) 0.0017(9) -0.0001(9)
O2 0.0311(13) 0.0297(14) 0.0198(13) -0.0088(11) 0.0011(11) -0.0001(10)
O3 0.0230(12) 0.0318(14) 0.0267(13) -0.0027(10) 0.0086(10) -0.0040(10)
O4 0.0211(11) 0.0131(11) 0.0152(11) -0.0030(9) 0.0001(9) -0.0001(8)
O5 0.0169(11) 0.0220(12) 0.0231(12) -0.0023(9) 0.0010(10) -0.0033(9)
O6 0.0177(11) 0.0249(12) 0.0191(12) -0.0001(9) 0.0023(9) -0.0045(9)
S1 0.0237(4) 0.0163(4) 0.0203(4) 0.0049(3) -0.0010(3) 0.0016(3)
S2 0.0204(4) 0.0142(4) 0.0195(4) -0.0002(3) -0.0010(3) 0.0001(3)

loop_
_atom_type_symbol
_atom_type_description
_atom_type_scat_dispersion_real
_atom_type_scat_dispersion_imag
_atom_type_scat_source
C C 0.0033 0.0016 'International Tables Vol C Tables 4.2.6.8 and 6.1.1.4'
H H 0.0000 0.0000 'International Tables Vol C Tables 4.2.6.8 and 6.1.1.4'
N N 0.0061 0.0033 'International Tables Vol C Tables 4.2.6.8 and 6.1.1.4'
O O 0.0106 0.0060 'International Tables Vol C Tables 4.2.6.8 and 6.1.1.4'
S S 0.1246 0.1234 'International Tables Vol C Tables 4.2.6.8 and 6.1.1.4'
F F 0.0171 0.0103 'International Tables Vol C Tables 4.2.6.8 and 6.1.1.4'

loop_
_geom_angle_atom_site_label_1
_geom_angle_atom_site_label_2
_geom_angle_atom_site_label_3
_geom_angle
C2 C1 C6 117.9(3)
C2 C1 H1 121.1
C6 C1 H1 121.1
F1 C2 C1 118.6(3)
F1 C2 C3 118.1(3)
C1 C2 C3 123.3(3)
C2 C3 C4 117.3(3)
C2 C3 H3 121.3
C4 C3 H3 121.3
C5 C4 C3 121.8(3)
C5 C4 H4 119.1
C3 C4 H4 119.1
C4 C5 C6 119.0(3)
C4 C5 C7 119.6(3)
C6 C5 C7 121.3(3)
C5 C6 C1 120.6(3)
C5 C6 H6 119.7
C1 C6 H6 119.7
C5 C7 S1 111.4(2)
C5 C7 H7A 109.3
S1 C7 H7A 109.3
C5 C7 H7B 109.3
S1 C7 H7B 109.3
H7A C7 H7B 108.0
N2 C8 N1 127.7(3)
N2 C8 S1 117.7(2)
N1 C8 S1 114.6(2)
N1 C9 C13 124.4(3)
N1 C9 C10 124.4(3)
C13 C9 C10 111.1(3)
C9 C10 C11 103.6(3)
C9 C10 H10A 111.0
C11 C10 H10A 111.0
C9 C10 H10B 111.0
C11 C10 H10B 111.0
H10A C10 H10B 109.0
C10 C11 C12 106.2(2)
C10 C11 H11A 110.5
C12 C11 H11A 110.5
C10 C11 H11B 110.5
C12 C11 H11B 110.5
H11A C11 H11B 108.7
C13 C12 C11 102.6(2)
C13 C12 H12A 111.2
C11 C12 H12A 111.2
C13 C12 H12B 111.2
C11 C12 H12B 111.2
H12A C12 H12B 109.2
C9 C13 C14 115.9(3)
C9 C13 C12 111.8(3)
C14 C13 C12 132.1(3)
N2 C14 O1 118.8(3)
N2 C14 C13 122.2(3)
O1 C14 C13 119.0(3)
O1 C15 C16 114.7(3)
O1 C15 H15A 108.6
C16 C15 H15A 108.6
O1 C15 H15B 108.6
C16 C15 H15B 108.6
H15A C15 H15B 107.6
O2 C16 O3 125.2(3)
O2 C16 C15 121.9(3)
O3 C16 C15 112.9(3)
O3 C17 H17A 109.5
O3 C17 H17B 109.5
H17A C17 H17B 109.5
O3 C17 H17C 109.5
H17A C17 H17C 109.5
H17B C17 H17C 109.5
C23 C18 C19 120.3(3)
C23 C18 H18 119.9
C19 C18 H18 119.9
C20 C19 C18 118.6(3)
C20 C19 H19 120.7
C18 C19 H19 120.7
F2 C20 C21 118.5(3)
F2 C20 C19 118.7(3)
C21 C20 C19 122.8(3)
C20 C21 C22 118.1(3)
C20 C21 H21 121.0
C22 C21 H21 121.0
C21 C22 C23 121.5(3)
C21 C22 H22 119.3
C23 C22 H22 119.3
C18 C23 C22 118.8(3)
C18 C23 C24 121.0(3)
C22 C23 C24 120.1(3)
C23 C24 S2 106.3(2)
C23 C24 H24A 110.5
S2 C24 H24A 110.5
C23 C24 H24B 110.5
S2 C24 H24B 110.5
H24A C24 H24B 108.7
N4 C25 N3 127.7(3)
N4 C25 S2 114.2(2)
N3 C25 S2 118.1(2)
N4 C26 C30 124.7(3)
N4 C26 C27 124.5(3)
C30 C26 C27 110.8(3)
C26 C27 C28 102.9(3)
C26 C27 H27A 111.2
C28 C27 H27A 111.2
C26 C27 H27B 111.2
C28 C27 H27B 111.2
H27A C27 H27B 109.1
C27 C28 C29 106.5(2)
C27 C28 H28A 110.4
C29 C28 H28A 110.4
C27 C28 H28B 110.4
C29 C28 H28B 110.4
H28A C28 H28B 108.6
C30 C29 C28 101.9(2)
C30 C29 H29A 111.4
C28 C29 H29A 111.4
C30 C29 H29B 111.4
C28 C29 H29B 111.4
H29A C29 H29B 109.3
C26 C30 C31 115.6(3)
C26 C30 C29 112.2(3)
C31 C30 C29 132.1(3)
N3 C31 O4 118.7(3)
N3 C31 C30 122.5(3)
O4 C31 C30 118.8(3)
O4 C32 C33 115.3(2)
O4 C32 H32A 108.4
C33 C32 H32A 108.4
O4 C32 H32B 108.4
C33 C32 H32B 108.4
H32A C32 H32B 107.5
O5 C33 O6 124.4(3)
O5 C33 C32 122.9(3)
O6 C33 C32 112.6(3)
O6 C34 H34A 109.5
O6 C34 H34B 109.5
H34A C34 H34B 109.5
O6 C34 H34C 109.5
H34A C34 H34C 109.5
H34B C34 H34C 109.5
C8 N1 C9 113.3(3)
C14 N2 C8 116.3(3)
C31 N3 C25 115.6(3)
C25 N4 C26 113.9(3)
C14 O1 C15 115.6(2)
C16 O3 C17 115.0(2)
C31 O4 C32 115.8(2)
C33 O6 C34 114.1(2)
C8 S1 C7 99.34(14)
C25 S2 C24 102.84(14)

loop_
_geom_bond_atom_site_label_1
_geom_bond_atom_site_label_2
_geom_bond_distance
C1 C2 1.374(5)
C1 C6 1.391(4)
C1 H1 0.9300
C2 F1 1.363(4)
C2 C3 1.376(5)
C3 C4 1.382(4)
C3 H3 0.9300
C4 C5 1.380(4)
C4 H4 0.9300
C5 C6 1.390(4)
C5 C7 1.504(4)
C6 H6 0.9300
C7 S1 1.822(3)
C7 H7A 0.9700
C7 H7B 0.9700
C8 N2 1.337(4)
C8 N1 1.342(4)
C8 S1 1.766(3)
C9 N1 1.350(4)
C9 C13 1.376(4)
C9 C10 1.499(4)
C10 C11 1.544(4)
C10 H10A 0.9700
C10 H10B 0.9700
C11 C12 1.552(4)
C11 H11A 0.9700
C11 H11B 0.9700
C12 C13 1.505(4)
C12 H12A 0.9700
C12 H12B 0.9700
C13 C14 1.386(4)
C14 N2 1.328(4)
C14 O1 1.353(3)
C15 O1 1.442(3)
C15 C16 1.502(4)
C15 H15A 0.9700
C15 H15B 0.9700
C16 O2 1.202(4)
C16 O3 1.331(4)
C17 O3 1.447(4)
C17 H17A 0.9600
C17 H17B 0.9600
C17 H17C 0.9600
C18 C23 1.387(4)
C18 C19 1.397(4)
C18 H18 0.9300
C19 C20 1.373(5)
C19 H19 0.9300
C20 F2 1.362(4)
C20 C21 1.367(5)
C21 C22 1.382(4)
C21 H21 0.9300
C22 C23 1.392(4)
C22 H22 0.9300
C23 C24 1.508(4)
C24 S2 1.826(3)
C24 H24A 0.9700
C24 H24B 0.9700
C25 N4 1.336(4)
C25 N3 1.343(4)
C25 S2 1.769(3)
C26 N4 1.343(4)
C26 C30 1.371(4)
C26 C27 1.506(4)
C27 C28 1.540(4)
C27 H27A 0.9700
C27 H27B 0.9700
C28 C29 1.550(4)
C28 H28A 0.9700
C28 H28B 0.9700
C29 C30 1.507(4)
C29 H29A 0.9700
C29 H29B 0.9700
C30 C31 1.392(4)
C31 N3 1.336(4)
C31 O4 1.350(4)
C32 O4 1.439(3)
C32 C33 1.493(4)
C32 H32A 0.9700
C32 H32B 0.9700
C33 O5 1.211(3)
C33 O6 1.339(4)
C34 O6 1.446(4)
C34 H34A 0.9600
C34 H34B 0.9600
C34 H34C 0.9600

loop_
_geom_hbond_atom_site_label_D
_geom_hbond_atom_site_label_H
_geom_hbond_atom_site_label_A
_geom_hbond_site_symmetry_A
_geom_hbond_distance_DH
_geom_hbond_distance_HA
_geom_hbond_distance_DA
_geom_hbond_angle_DHA
C15 H15A N1 1_565 0.97 2.42 3.375(4) 169.7
C3 H3 O5 4_454 0.93 2.53 3.260(4) 135.3
C34 H34C O2 3_545 0.96 2.52 3.307(4) 139.0
C12 H12A F1 3_454 0.97 2.58 3.046(4) 109.4

loop_
_geom_torsion_atom_site_label_1
_geom_torsion_atom_site_label_2
_geom_torsion_atom_site_label_3
_geom_torsion_atom_site_label_4
_geom_torsion
C6 C1 C2 F1 178.0(3)
C6 C1 C2 C3 -2.6(5)
F1 C2 C3 C4 -176.9(3)
C1 C2 C3 C4 3.6(5)
C2 C3 C4 C5 -1.9(5)
C3 C4 C5 C6 -0.8(5)
C3 C4 C5 C7 174.3(3)
C4 C5 C6 C1 1.9(5)
C7 C5 C6 C1 -173.1(3)
C2 C1 C6 C5 -0.3(5)
C4 C5 C7 S1 119.5(3)
C6 C5 C7 S1 -65.6(3)
N1 C9 C10 C11 166.4(3)
C13 C9 C10 C11 -12.5(3)
C9 C10 C11 C12 20.5(3)
C10 C11 C12 C13 -20.8(3)
N1 C9 C13 C14 3.1(4)
C10 C9 C13 C14 -178.0(3)
N1 C9 C13 C12 -179.8(3)
C10 C9 C13 C12 -0.9(4)
C11 C12 C13 C9 13.8(3)
C11 C12 C13 C14 -169.8(3)
C9 C13 C14 N2 -3.5(4)
C12 C13 C14 N2 -179.8(3)
C9 C13 C14 O1 176.8(3)
C12 C13 C14 O1 0.5(5)
O1 C15 C16 O2 163.6(3)
O1 C15 C16 O3 -18.6(4)
C23 C18 C19 C20 0.2(5)
C18 C19 C20 F2 -179.4(3)
C18 C19 C20 C21 -0.1(5)
F2 C20 C21 C22 179.7(3)
C19 C20 C21 C22 0.3(5)
C20 C21 C22 C23 -0.6(5)
C19 C18 C23 C22 -0.4(5)
C19 C18 C23 C24 -177.3(3)
C21 C22 C23 C18 0.7(5)
C21 C22 C23 C24 177.6(3)
C18 C23 C24 S2 94.8(3)
C22 C23 C24 S2 -82.1(3)
N4 C26 C27 C28 -166.8(3)
C30 C26 C27 C28 14.7(4)
C26 C27 C28 C29 -22.8(3)
C27 C28 C29 C30 22.4(3)
N4 C26 C30 C31 -1.2(4)
C27 C26 C30 C31 177.4(3)
N4 C26 C30 C29 -178.9(3)
C27 C26 C30 C29 -0.4(4)
C28 C29 C30 C26 -14.0(3)
C28 C29 C30 C31 168.8(3)
C26 C30 C31 N3 3.0(4)
C29 C30 C31 N3 -179.8(3)
C26 C30 C31 O4 -176.2(3)
C29 C30 C31 O4 0.9(5)
O4 C32 C33 O5 -156.1(3)
O4 C32 C33 O6 25.9(4)
N2 C8 N1 C9 -1.4(4)
S1 C8 N1 C9 178.5(2)
C13 C9 N1 C8 -0.9(4)
C10 C9 N1 C8 -179.6(3)
O1 C14 N2 C8 -178.7(3)
C13 C14 N2 C8 1.6(4)
N1 C8 N2 C14 1.0(5)
S1 C8 N2 C14 -178.9(2)
O4 C31 N3 C25 177.2(3)
C30 C31 N3 C25 -2.1(4)
N4 C25 N3 C31 -0.8(4)
S2 C25 N3 C31 179.3(2)
N3 C25 N4 C26 2.5(5)
S2 C25 N4 C26 -177.7(2)
C30 C26 N4 C25 -1.3(4)
C27 C26 N4 C25 -179.7(3)
N2 C14 O1 C15 5.3(4)
C13 C14 O1 C15 -175.0(3)
C16 C15 O1 C14 -68.2(3)
O2 C16 O3 C17 -3.3(4)
C15 C16 O3 C17 179.0(3)
N3 C31 O4 C32 -6.6(4)
C30 C31 O4 C32 172.7(2)
C33 C32 O4 C31 67.3(3)
O5 C33 O6 C34 -3.6(4)
C32 C33 O6 C34 174.4(3)
N2 C8 S1 C7 14.5(3)
N1 C8 S1 C7 -165.5(2)
C5 C7 S1 C8 179.0(2)
N4 C25 S2 C24 173.6(2)
N3 C25 S2 C24 -6.5(3)
C23 C24 S2 C25 -179.2(2)
